data_4065140
loop_
_publ_author_name
'Egbert, Jonathan D.'
'Chartoire, Anthony'
'Slawin, Alexandra M. Z.'
'Nolan, Steven P.'

_publ_section_title
;
 Synthesis, Characterization, and Reactivity of N-Heterocyclic Carbene
 Palladium(II) Hydroxide Dimers
;
_journal_issue 17
_journal_name_full Organometallics
_journal_page_first 4494
_journal_paper_doi 10.1021/om200579h
_journal_volume 30
_journal_year 2011
_chemical_absolute_configuration ad
_chemical_formula_moiety 'C72 H95.60 Cl0.40 N4 O1.60 Pd2'
_chemical_formula_sum 'C72 H95.6 Cl0.4 N4 O1.6 Pd2'
_chemical_formula_weight 1269.70
_chemical_name_systematic
; 
 ? 
;
_space_group_IT_number 5
_symmetry_cell_setting monoclinic
_symmetry_space_group_name_Hall 'C 2y'
_symmetry_space_group_name_H-M 'C 1 2 1'
_atom_sites_solution_hydrogens geom
_atom_sites_solution_primary direct
_atom_sites_solution_secondary difmap
_audit_creation_method SHELXL-97
_cell_angle_alpha 90.00
_cell_angle_beta 128.968(8)
_cell_angle_gamma 90.00
_cell_formula_units_Z 2
_cell_length_a 22.582(12)
_cell_length_b 12.258(5)
_cell_length_c 16.303(7)
_cell_measurement_reflns_used 5901
_cell_measurement_temperature 93(2)
_cell_measurement_theta_max 28.7
_cell_measurement_theta_min 2.3
_cell_volume 3509(3)
_computing_cell_refinement 'CrystalClear (Rigaku Corp., 2004)'
_computing_data_collection 'CrystalClear (Rigaku Corp., 2004)'
_computing_data_reduction 'CrystalClear (Rigaku Corp., 2004)'
_computing_molecular_graphics 'Bruker SHELXTL'
_computing_publication_material 'Bruker SHELXTL'
_computing_structure_refinement 'SHELXL-97 (Sheldrick, 1997)'
_computing_structure_solution 'SHELXS-97 (Sheldrick, 1990)'
_diffrn_ambient_temperature 93(2)
_diffrn_measured_fraction_theta_full 0.991
_diffrn_measured_fraction_theta_max 0.988
_diffrn_measurement_device_type CCD
_diffrn_measurement_method '\w and \f scans'
_diffrn_radiation_monochromator confocal
_diffrn_radiation_source 'rotating anode'
_diffrn_radiation_type MoK\a
_diffrn_radiation_wavelength 0.71073
_diffrn_reflns_av_R_equivalents 0.0650
_diffrn_reflns_av_sigmaI/netI 0.1412
_diffrn_reflns_limit_h_max 21
_diffrn_reflns_limit_h_min -27
_diffrn_reflns_limit_k_max 12
_diffrn_reflns_limit_k_min -14
_diffrn_reflns_limit_l_max 18
_diffrn_reflns_limit_l_min -19
_diffrn_reflns_number 11228
_diffrn_reflns_theta_full 25.00
_diffrn_reflns_theta_max 25.30
_diffrn_reflns_theta_min 2.32
_exptl_absorpt_coefficient_mu 0.571
_exptl_absorpt_correction_T_max 1.000
_exptl_absorpt_correction_T_min 0.726
_exptl_absorpt_correction_type multi-scan
_exptl_absorpt_process_details 'Jacobson, R. (1998) Private communication'
_exptl_crystal_colour Yellow
_exptl_crystal_density_diffrn 1.202
_exptl_crystal_density_method 'not measured'
_exptl_crystal_description Prism
_exptl_crystal_F_000 1334
_exptl_crystal_size_max 0.20
_exptl_crystal_size_mid 0.10
_exptl_crystal_size_min 0.02
_refine_diff_density_max 1.014
_refine_diff_density_min -0.664
_refine_diff_density_rms 0.120
_refine_ls_abs_structure_details 'Flack H D (1983), Acta Cryst. A39, 876-881'
_refine_ls_abs_structure_Flack -0.11(6)
_refine_ls_extinction_method none
_refine_ls_goodness_of_fit_ref 1.062
_refine_ls_hydrogen_treatment mixed
_refine_ls_matrix_type full
_refine_ls_number_parameters 370
_refine_ls_number_reflns 5652
_refine_ls_number_restraints 1
_refine_ls_restrained_S_all 1.062
_refine_ls_R_factor_all 0.0812
_refine_ls_R_factor_gt 0.0626
_refine_ls_shift/su_max 0.001
_refine_ls_shift/su_mean 0.000
_refine_ls_structure_factor_coef Fsqd
_refine_ls_weighting_details 'calc w=1/[\s^2^(Fo^2^)+(0.0676P)^2^+0.0000P] where P=(Fo^2^+2Fc^2^)/3'
_refine_ls_weighting_scheme calc
_refine_ls_wR_factor_gt 0.1583
_refine_ls_wR_factor_ref 0.1738
_reflns_number_gt 4514
_reflns_number_total 5652
_reflns_threshold_expression >2sigma(I)
_cod_data_source_file om200579h_si_003.cif
_cod_data_source_block 2
_cod_depositor_comments
;
The following automatic conversions were performed:

'_symmetry_cell_setting' value 'Monoclinic' changed to 'monoclinic'
according to /home/saulius/struct/CIF-dictionaries/cif_core.dic
dictionary named 'cif_core.dic' version 2.4.1 from 2010-06-29.

Automatic conversion script
Id: cif_fix_values 1715 2011-07-08 13:25:40Z adriana 
;
_cod_original_sg_symbol_H-M C2
_cod_original_formula_sum 'C72 H95.60 Cl0.40 N4 O1.60 Pd2'
_cod_database_code 4065140

loop_
_symmetry_equiv_pos_as_xyz
'x, y, z'
'-x, y, -z'
'x+1/2, y+1/2, z'
'-x+1/2, y+1/2, -z'

loop_
_atom_site_label
_atom_site_type_symbol
_atom_site_fract_x
_atom_site_fract_y
_atom_site_fract_z
_atom_site_U_iso_or_equiv
_atom_site_adp_type
_atom_site_occupancy
_atom_site_symmetry_multiplicity
_atom_site_calc_flag
_atom_site_refinement_flags
Pd1 Pd 0.08467(3) 0.00584(8) 0.10933(4) 0.02457(19) Uani 1 1 d .
O1 O -0.0267(9) 0.0039(17) 0.0517(12) 0.035(4) Uani 0.80 1 d P
H1A H -0.0468 0.0024 0.0901 0.041 Uiso 0.80 1 calc PR
Cl1 Cl -0.0372(17) 0.0192(19) 0.070(3) 0.052(9) Uani 0.20 1 d P
C1 C 0.1323(5) -0.0090(14) 0.2587(6) 0.031(3) Uani 1 1 d .
N2 N 0.1164(5) -0.0948(6) 0.2961(5) 0.032(2) Uani 1 1 d .
C3 C 0.1662(7) -0.0991(9) 0.4115(7) 0.048(3) Uani 1 1 d .
H3A H 0.2070 -0.1542 0.4404 0.057 Uiso 1 1 calc R
H3B H 0.1371 -0.1147 0.4369 0.057 Uiso 1 1 calc R
C4 C 0.1985(6) 0.0175(13) 0.4399(6) 0.046(3) Uani 1 1 d .
H4A H 0.1700 0.0651 0.4533 0.055 Uiso 1 1 calc R
H4B H 0.2531 0.0180 0.5026 0.055 Uiso 1 1 calc R
N5 N 0.1871(5) 0.0520(6) 0.3427(5) 0.0320(19) Uani 1 1 d .
C6 C 0.0737(7) -0.1922(8) 0.2392(8) 0.031(3) Uani 1 1 d .
C7 C 0.1022(6) -0.2662(8) 0.2109(8) 0.037(2) Uani 1 1 d .
C8 C 0.0625(6) -0.3655(9) 0.1645(8) 0.044(3) Uani 1 1 d .
H8A H 0.0804 -0.4185 0.1423 0.052 Uiso 1 1 calc R
C9 C -0.0032(7) -0.3832(9) 0.1525(8) 0.045(3) Uani 1 1 d .
H9A H -0.0285 -0.4512 0.1244 0.054 Uiso 1 1 calc R
C10 C -0.0330(6) -0.3092(8) 0.1783(7) 0.040(3) Uani 1 1 d .
H10A H -0.0792 -0.3239 0.1662 0.048 Uiso 1 1 calc R
C11 C 0.0056(7) -0.2095(8) 0.2237(7) 0.040(3) Uani 1 1 d .
C12 C 0.1746(6) -0.2504(9) 0.2232(8) 0.046(3) Uani 1 1 d .
H12A H 0.1913 -0.1730 0.2448 0.055 Uiso 1 1 calc R
C13 C 0.2384(9) -0.3247(14) 0.3144(15) 0.105(7) Uani 1 1 d .
H13A H 0.2451 -0.3090 0.3787 0.157 Uiso 1 1 calc R
H13B H 0.2862 -0.3106 0.3270 0.157 Uiso 1 1 calc R
H13C H 0.2240 -0.4014 0.2949 0.157 Uiso 1 1 calc R
C14 C 0.1600(8) -0.2689(10) 0.1193(10) 0.063(4) Uani 1 1 d .
H14A H 0.1197 -0.2195 0.0655 0.095 Uiso 1 1 calc R
H14B H 0.1441 -0.3446 0.0966 0.095 Uiso 1 1 calc R
H14C H 0.2068 -0.2544 0.1292 0.095 Uiso 1 1 calc R
C15 C -0.0293(6) -0.1270(9) 0.2489(7) 0.041(3) Uani 1 1 d .
H15A H -0.0003 -0.0574 0.2674 0.049 Uiso 1 1 calc R
C16 C -0.0262(8) -0.1603(11) 0.3491(12) 0.078(4) Uani 1 1 d .
H16A H 0.0266 -0.1754 0.4110 0.117 Uiso 1 1 calc R
H16B H -0.0574 -0.2255 0.3313 0.117 Uiso 1 1 calc R
H16C H -0.0460 -0.0999 0.3649 0.117 Uiso 1 1 calc R
C17 C -0.1140(7) -0.1031(10) 0.1538(9) 0.058(3) Uani 1 1 d .
H17A H -0.1183 -0.0841 0.0919 0.086 Uiso 1 1 calc R
H17B H -0.1324 -0.0421 0.1714 0.086 Uiso 1 1 calc R
H17C H -0.1449 -0.1680 0.1383 0.086 Uiso 1 1 calc R
C18 C 0.2175(6) 0.1538(7) 0.3413(7) 0.030(2) Uani 1 1 d .
C19 C 0.1679(6) 0.2452(8) 0.2965(7) 0.031(2) Uani 1 1 d .
C20 C 0.2003(7) 0.3444(8) 0.2967(8) 0.038(3) Uani 1 1 d .
H20A H 0.1698 0.4085 0.2688 0.045 Uiso 1 1 calc R
C21 C 0.2745(6) 0.3496(9) 0.3363(8) 0.036(3) Uani 1 1 d .
H21A H 0.2943 0.4168 0.3338 0.043 Uiso 1 1 calc R
C22 C 0.3211(6) 0.2591(7) 0.3797(7) 0.031(2) Uani 1 1 d .
H22A H 0.3725 0.2642 0.4068 0.037 Uiso 1 1 calc R
C23 C 0.2928(5) 0.1608(7) 0.3836(7) 0.027(2) Uani 1 1 d .
C24 C 0.0850(7) 0.2433(10) 0.2519(9) 0.040(3) Uani 1 1 d .
H24A H 0.0724 0.1668 0.2574 0.048 Uiso 1 1 calc R
C25 C 0.0714(9) 0.3160(11) 0.3136(12) 0.078(5) Uani 1 1 d .
H25A H 0.1050 0.2937 0.3879 0.117 Uiso 1 1 calc R
H25B H 0.0182 0.3096 0.2847 0.117 Uiso 1 1 calc R
H25C H 0.0822 0.3919 0.3082 0.117 Uiso 1 1 calc R
C26 C 0.0316(7) 0.2750(10) 0.1320(9) 0.057(3) Uani 1 1 d .
H26A H 0.0407 0.2254 0.0938 0.086 Uiso 1 1 calc R
H26B H 0.0424 0.3501 0.1243 0.086 Uiso 1 1 calc R
H26C H -0.0217 0.2694 0.1029 0.086 Uiso 1 1 calc R
C27 C 0.3455(5) 0.0636(7) 0.4326(6) 0.031(2) Uani 1 1 d .
H27A H 0.3144 -0.0033 0.4157 0.037 Uiso 1 1 calc R
C28 C 0.4020(6) 0.0766(8) 0.5520(7) 0.039(2) Uani 1 1 d .
H28A H 0.3742 0.0853 0.5794 0.058 Uiso 1 1 calc R
H28B H 0.4336 0.1412 0.5699 0.058 Uiso 1 1 calc R
H28C H 0.4345 0.0118 0.5834 0.058 Uiso 1 1 calc R
C29 C 0.3894(6) 0.0483(9) 0.3913(7) 0.048(3) Uani 1 1 d .
H29A H 0.3535 0.0382 0.3146 0.072 Uiso 1 1 calc R
H29B H 0.4222 -0.0161 0.4243 0.072 Uiso 1 1 calc R
H29C H 0.4208 0.1129 0.4082 0.072 Uiso 1 1 calc R
C31 C 0.1884(5) 0.0129(15) 0.1421(7) 0.037(2) Uani 1 1 d .
H31A H 0.2303 0.0010 0.2182 0.045 Uiso 1 1 calc R
H31B H 0.1918 -0.0425 0.1011 0.045 Uiso 1 1 calc R
C32 C 0.1915(5) 0.1244(9) 0.1103(7) 0.038(2) Uani 1 1 d .
H32A H 0.2035 0.1823 0.1572 0.046 Uiso 1 1 calc R
C33 C 0.1785(6) 0.1505(8) 0.0193(8) 0.038(2) Uani 1 1 d .
H33A H 0.1692 0.0905 -0.0244 0.046 Uiso 1 1 calc R
C34 C 0.1768(6) 0.2602(9) -0.0216(7) 0.038(2) Uani 1 1 d .
C35 C 0.1852(6) 0.3562(9) 0.0288(8) 0.043(3) Uani 1 1 d .
H35A H 0.1935 0.3533 0.0936 0.051 Uiso 1 1 calc R
C36 C 0.1819(6) 0.4567(8) -0.0125(9) 0.048(3) Uani 1 1 d .
H36A H 0.1864 0.5224 0.0219 0.058 Uiso 1 1 calc R
C37 C 0.1719(6) 0.4586(9) -0.1057(9) 0.049(3) Uani 1 1 d .
H37A H 0.1722 0.5266 -0.1333 0.059 Uiso 1 1 calc R
C38 C 0.1618(7) 0.3676(10) -0.1574(9) 0.053(3) Uani 1 1 d .
H38A H 0.1522 0.3710 -0.2230 0.064 Uiso 1 1 calc R
C39 C 0.1654(7) 0.2662(9) -0.1141(9) 0.046(3) Uani 1 1 d .
H39A H 0.1599 0.2009 -0.1499 0.055 Uiso 1 1 calc R

loop_
_atom_site_aniso_label
_atom_site_aniso_U_11
_atom_site_aniso_U_22
_atom_site_aniso_U_33
_atom_site_aniso_U_23
_atom_site_aniso_U_13
_atom_site_aniso_U_12
Pd1 0.0281(4) 0.0201(3) 0.0217(3) 0.0001(4) 0.0139(3) -0.0008(4)
O1 0.012(6) 0.063(8) 0.031(4) -0.023(8) 0.015(4) -0.003(8)
Cl1 0.029(8) 0.031(17) 0.093(18) 0.034(12) 0.037(10) 0.002(8)
C1 0.021(4) 0.040(9) 0.030(4) -0.009(6) 0.015(4) 0.004(6)
N2 0.037(5) 0.029(5) 0.019(4) 0.007(3) 0.012(4) -0.012(4)
C3 0.054(8) 0.058(8) 0.016(4) 0.007(5) 0.015(5) -0.027(6)
C4 0.063(7) 0.051(8) 0.032(4) -0.006(6) 0.034(5) -0.021(8)
N5 0.041(5) 0.031(4) 0.020(4) 0.003(3) 0.017(4) -0.005(4)
C6 0.045(7) 0.021(6) 0.030(5) 0.015(4) 0.025(5) 0.000(5)
C7 0.038(7) 0.027(6) 0.036(5) 0.008(4) 0.018(5) -0.002(5)
C8 0.035(7) 0.038(7) 0.046(6) 0.005(5) 0.020(5) -0.007(5)
C9 0.050(8) 0.030(6) 0.041(6) 0.009(5) 0.022(6) 0.003(5)
C10 0.017(5) 0.035(6) 0.043(6) -0.003(5) 0.007(5) -0.013(5)
C11 0.056(8) 0.030(6) 0.034(5) 0.015(4) 0.028(6) 0.004(5)
C12 0.031(6) 0.038(6) 0.056(7) 0.023(5) 0.022(6) 0.010(5)
C13 0.039(10) 0.074(12) 0.150(17) 0.062(11) 0.035(11) 0.022(9)
C14 0.084(10) 0.035(7) 0.099(10) -0.022(7) 0.071(9) -0.017(7)
C15 0.040(7) 0.044(7) 0.031(5) 0.008(5) 0.019(5) 0.001(5)
C16 0.069(10) 0.058(9) 0.114(12) 0.042(8) 0.061(10) 0.028(8)
C17 0.055(9) 0.053(8) 0.063(8) 0.007(6) 0.036(7) 0.002(6)
C18 0.046(7) 0.022(5) 0.034(5) -0.004(4) 0.032(5) -0.003(4)
C19 0.031(6) 0.031(6) 0.030(5) -0.004(4) 0.019(5) 0.001(4)
C20 0.053(8) 0.017(5) 0.037(5) -0.011(4) 0.025(6) 0.002(5)
C21 0.040(7) 0.024(6) 0.036(5) 0.000(4) 0.020(5) -0.007(5)
C22 0.038(6) 0.026(5) 0.027(5) 0.002(4) 0.020(5) 0.000(4)
C23 0.033(6) 0.022(5) 0.032(5) -0.004(4) 0.023(5) -0.006(4)
C24 0.028(7) 0.031(7) 0.047(7) -0.002(5) 0.017(6) 0.010(5)
C25 0.085(12) 0.064(9) 0.121(12) -0.031(9) 0.081(11) -0.005(8)
C26 0.051(8) 0.039(7) 0.063(8) -0.001(6) 0.027(7) 0.002(6)
C27 0.031(6) 0.026(5) 0.026(4) 0.002(4) 0.014(4) 0.001(4)
C28 0.036(6) 0.025(5) 0.036(5) 0.002(4) 0.013(5) -0.005(5)
C29 0.036(7) 0.049(7) 0.039(5) 0.003(5) 0.014(5) 0.012(5)
C31 0.031(5) 0.039(6) 0.047(5) 0.008(8) 0.027(4) 0.011(8)
C32 0.021(6) 0.050(7) 0.038(6) -0.012(5) 0.016(5) -0.001(5)
C33 0.052(7) 0.024(5) 0.046(6) -0.008(5) 0.035(6) -0.010(5)
C34 0.031(6) 0.043(6) 0.033(5) 0.007(5) 0.017(5) 0.009(5)
C35 0.029(6) 0.045(7) 0.036(5) 0.005(5) 0.012(5) 0.005(5)
C36 0.036(7) 0.030(6) 0.068(8) -0.002(5) 0.028(6) 0.004(5)
C37 0.052(8) 0.039(6) 0.066(7) 0.016(5) 0.042(7) 0.012(5)
C38 0.063(9) 0.052(8) 0.058(7) 0.019(6) 0.045(7) 0.017(6)
C39 0.062(8) 0.031(6) 0.063(7) -0.004(5) 0.048(7) -0.007(5)

loop_
_atom_type_symbol
_atom_type_description
_atom_type_scat_dispersion_real
_atom_type_scat_dispersion_imag
_atom_type_scat_source
C C 0.0033 0.0016 'International Tables Vol C Tables 4.2.6.8 and 6.1.1.4'
H H 0.0000 0.0000 'International Tables Vol C Tables 4.2.6.8 and 6.1.1.4'
N N 0.0061 0.0033 'International Tables Vol C Tables 4.2.6.8 and 6.1.1.4'
O O 0.0106 0.0060 'International Tables Vol C Tables 4.2.6.8 and 6.1.1.4'
Cl Cl 0.1484 0.1585 'International Tables Vol C Tables 4.2.6.8 and 6.1.1.4'
Pd Pd -0.9988 1.0072 'International Tables Vol C Tables 4.2.6.8 and 6.1.1.4'

loop_
_geom_angle_atom_site_label_1
_geom_angle_atom_site_label_2
_geom_angle_atom_site_label_3
_geom_angle
_geom_angle_site_symmetry_1
_geom_angle_site_symmetry_3
C1 Pd1 C31 92.1(3) . .
C1 Pd1 O1 97.2(5) . .
C31 Pd1 O1 170.7(5) . .
C1 Pd1 O1 172.8(7) . 2
C31 Pd1 O1 92.2(4) . 2
O1 Pd1 O1 78.7(4) . 2
C1 Pd1 Cl1 174.7(7) . 2
C31 Pd1 Cl1 82.9(7) . 2
O1 Pd1 Cl1 87.9(9) . 2
O1 Pd1 Cl1 10.2(8) 2 2
C1 Pd1 Cl1 88.8(7) . .
C31 Pd1 Cl1 173.7(9) . .
O1 Pd1 Cl1 10.0(11) . .
O1 Pd1 Cl1 87.6(10) 2 .
Cl1 Pd1 Cl1 96.4(7) 2 .
C1 Pd1 Pd1 136.5(3) . 2
C31 Pd1 Pd1 131.4(2) . 2
O1 Pd1 Pd1 39.5(4) . 2
O1 Pd1 Pd1 39.2(3) 2 2
Cl1 Pd1 Pd1 48.5(6) 2 2
Cl1 Pd1 Pd1 48.4(7) . 2
Pd1 O1 Pd1 101.3(4) . 2
Pd1 O1 H1A 129.3 . .
Pd1 O1 H1A 129.3 2 .
Pd1 Cl1 Pd1 83.1(7) 2 .
N5 C1 N2 107.5(7) . .
N5 C1 Pd1 130.2(9) . .
N2 C1 Pd1 122.2(8) . .
C1 N2 C6 127.1(7) . .
C1 N2 C3 113.2(8) . .
C6 N2 C3 117.2(7) . .
N2 C3 C4 100.9(7) . .
N2 C3 H3A 111.6 . .
C4 C3 H3A 111.6 . .
N2 C3 H3B 111.6 . .
C4 C3 H3B 111.6 . .
H3A C3 H3B 109.4 . .
N5 C4 C3 102.1(8) . .
N5 C4 H4A 111.3 . .
C3 C4 H4A 111.3 . .
N5 C4 H4B 111.3 . .
C3 C4 H4B 111.3 . .
H4A C4 H4B 109.2 . .
C1 N5 C18 127.4(8) . .
C1 N5 C4 110.7(9) . .
C18 N5 C4 119.9(8) . .
C7 C6 C11 122.7(10) . .
C7 C6 N2 120.2(10) . .
C11 C6 N2 116.9(9) . .
C6 C7 C8 118.8(11) . .
C6 C7 C12 124.8(10) . .
C8 C7 C12 116.4(10) . .
C9 C8 C7 118.2(11) . .
C9 C8 H8A 120.9 . .
C7 C8 H8A 120.9 . .
C10 C9 C8 123.5(11) . .
C10 C9 H9A 118.3 . .
C8 C9 H9A 118.3 . .
C9 C10 C11 118.9(10) . .
C9 C10 H10A 120.5 . .
C11 C10 H10A 120.5 . .
C6 C11 C10 117.9(10) . .
C6 C11 C15 123.8(10) . .
C10 C11 C15 118.3(10) . .
C14 C12 C7 111.7(9) . .
C14 C12 C13 113.4(12) . .
C7 C12 C13 108.9(9) . .
C14 C12 H12A 107.6 . .
C7 C12 H12A 107.6 . .
C13 C12 H12A 107.6 . .
C12 C13 H13A 109.5 . .
C12 C13 H13B 109.5 . .
H13A C13 H13B 109.5 . .
C12 C13 H13C 109.5 . .
H13A C13 H13C 109.5 . .
H13B C13 H13C 109.5 . .
C12 C14 H14A 109.5 . .
C12 C14 H14B 109.5 . .
H14A C14 H14B 109.5 . .
C12 C14 H14C 109.5 . .
H14A C14 H14C 109.5 . .
H14B C14 H14C 109.5 . .
C11 C15 C17 112.7(9) . .
C11 C15 C16 114.0(8) . .
C17 C15 C16 107.1(9) . .
C11 C15 H15A 107.6 . .
C17 C15 H15A 107.6 . .
C16 C15 H15A 107.6 . .
C15 C16 H16A 109.5 . .
C15 C16 H16B 109.5 . .
H16A C16 H16B 109.5 . .
C15 C16 H16C 109.5 . .
H16A C16 H16C 109.5 . .
H16B C16 H16C 109.5 . .
C15 C17 H17A 109.5 . .
C15 C17 H17B 109.5 . .
H17A C17 H17B 109.5 . .
C15 C17 H17C 109.5 . .
H17A C17 H17C 109.5 . .
H17B C17 H17C 109.5 . .
C23 C18 C19 122.3(9) . .
C23 C18 N5 119.9(9) . .
C19 C18 N5 117.7(9) . .
C20 C19 C18 115.9(9) . .
C20 C19 C24 119.5(9) . .
C18 C19 C24 124.7(9) . .
C21 C20 C19 121.2(10) . .
C21 C20 H20A 119.4 . .
C19 C20 H20A 119.4 . .
C20 C21 C22 121.2(10) . .
C20 C21 H21A 119.4 . .
C22 C21 H21A 119.4 . .
C21 C22 C23 119.9(10) . .
C21 C22 H22A 120.0 . .
C23 C22 H22A 120.0 . .
C18 C23 C22 119.4(9) . .
C18 C23 C27 122.0(8) . .
C22 C23 C27 118.6(9) . .
C25 C24 C19 112.0(10) . .
C25 C24 C26 111.3(10) . .
C19 C24 C26 110.0(10) . .
C25 C24 H24A 107.8 . .
C19 C24 H24A 107.8 . .
C26 C24 H24A 107.8 . .
C24 C25 H25A 109.5 . .
C24 C25 H25B 109.5 . .
H25A C25 H25B 109.5 . .
C24 C25 H25C 109.5 . .
H25A C25 H25C 109.5 . .
H25B C25 H25C 109.5 . .
C24 C26 H26A 109.5 . .
C24 C26 H26B 109.5 . .
H26A C26 H26B 109.5 . .
C24 C26 H26C 109.5 . .
H26A C26 H26C 109.5 . .
H26B C26 H26C 109.5 . .
C23 C27 C29 112.3(7) . .
C23 C27 C28 110.0(7) . .
C29 C27 C28 108.9(8) . .
C23 C27 H27A 108.5 . .
C29 C27 H27A 108.5 . .
C28 C27 H27A 108.5 . .
C27 C28 H28A 109.5 . .
C27 C28 H28B 109.5 . .
H28A C28 H28B 109.5 . .
C27 C28 H28C 109.5 . .
H28A C28 H28C 109.5 . .
H28B C28 H28C 109.5 . .
C27 C29 H29A 109.5 . .
C27 C29 H29B 109.5 . .
H29A C29 H29B 109.5 . .
C27 C29 H29C 109.5 . .
H29A C29 H29C 109.5 . .
H29B C29 H29C 109.5 . .
C32 C31 Pd1 104.3(8) . .
C32 C31 H31A 110.9 . .
Pd1 C31 H31A 110.9 . .
C32 C31 H31B 110.9 . .
Pd1 C31 H31B 110.9 . .
H31A C31 H31B 108.9 . .
C33 C32 C31 125.1(9) . .
C33 C32 H32A 117.4 . .
C31 C32 H32A 117.4 . .
C32 C33 C34 128.9(9) . .
C32 C33 H33A 115.5 . .
C34 C33 H33A 115.5 . .
C39 C34 C35 118.3(10) . .
C39 C34 C33 118.4(9) . .
C35 C34 C33 123.3(8) . .
C34 C35 C36 121.7(10) . .
C34 C35 H35A 119.2 . .
C36 C35 H35A 119.2 . .
C35 C36 C37 118.0(10) . .
C35 C36 H36A 121.0 . .
C37 C36 H36A 121.0 . .
C38 C37 C36 121.6(10) . .
C38 C37 H37A 119.2 . .
C36 C37 H37A 119.2 . .
C37 C38 C39 119.5(10) . .
C37 C38 H38A 120.2 . .
C39 C38 H38A 120.2 . .
C34 C39 C38 120.8(10) . .
C34 C39 H39A 119.6 . .
C38 C39 H39A 119.6 . .

loop_
_geom_bond_atom_site_label_1
_geom_bond_atom_site_label_2
_geom_bond_distance
_geom_bond_site_symmetry_2
Pd1 C1 1.955(8) .
Pd1 C31 2.050(8) .
Pd1 O1 2.057(14) .
Pd1 O1 2.069(15) 2
Pd1 Cl1 2.41(3) 2
Pd1 Cl1 2.41(3) .
Pd1 Pd1 3.1914(16) 2
O1 Pd1 2.069(15) 2
O1 H1A 0.9800 .
Cl1 Pd1 2.41(3) 2
C1 N5 1.355(13) .
C1 N2 1.372(16) .
N2 C6 1.446(13) .
N2 C3 1.466(11) .
C3 C4 1.537(18) .
C3 H3A 0.9900 .
C3 H3B 0.9900 .
C4 N5 1.498(10) .
C4 H4A 0.9900 .
C4 H4B 0.9900 .
N5 C18 1.432(11) .
C6 C7 1.351(15) .
C6 C11 1.409(15) .
C7 C8 1.416(14) .
C7 C12 1.528(15) .
C8 C9 1.385(14) .
C8 H8A 0.9500 .
C9 C10 1.345(14) .
C9 H9A 0.9500 .
C10 C11 1.411(13) .
C10 H10A 0.9500 .
C11 C15 1.489(14) .
C12 C14 1.526(15) .
C12 C13 1.556(16) .
C12 H12A 1.0000 .
C13 H13A 0.9800 .
C13 H13B 0.9800 .
C13 H13C 0.9800 .
C14 H14A 0.9800 .
C14 H14B 0.9800 .
C14 H14C 0.9800 .
C15 C17 1.556(15) .
C15 C16 1.642(15) .
C15 H15A 1.0000 .
C16 H16A 0.9800 .
C16 H16B 0.9800 .
C16 H16C 0.9800 .
C17 H17A 0.9800 .
C17 H17B 0.9800 .
C17 H17C 0.9800 .
C18 C23 1.379(13) .
C18 C19 1.419(13) .
C19 C20 1.418(14) .
C19 C24 1.522(15) .
C20 C21 1.367(15) .
C20 H20A 0.9500 .
C21 C22 1.379(14) .
C21 H21A 0.9500 .
C22 C23 1.384(12) .
C22 H22A 0.9500 .
C23 C27 1.509(12) .
C24 C25 1.514(15) .
C24 C26 1.569(15) .
C24 H24A 1.0000 .
C25 H25A 0.9800 .
C25 H25B 0.9800 .
C25 H25C 0.9800 .
C26 H26A 0.9800 .
C26 H26B 0.9800 .
C26 H26C 0.9800 .
C27 C29 1.521(13) .
C27 C28 1.522(11) .
C27 H27A 1.0000 .
C28 H28A 0.9800 .
C28 H28B 0.9800 .
C28 H28C 0.9800 .
C29 H29A 0.9800 .
C29 H29B 0.9800 .
C29 H29C 0.9800 .
C31 C32 1.48(2) .
C31 H31A 0.9900 .
C31 H31B 0.9900 .
C32 C33 1.358(12) .
C32 H32A 0.9500 .
C33 C34 1.491(14) .
C33 H33A 0.9500 .
C34 C39 1.364(13) .
C34 C35 1.378(14) .
C35 C36 1.382(14) .
C35 H35A 0.9500 .
C36 C37 1.389(15) .
C36 H36A 0.9500 .
C37 C38 1.328(16) .
C37 H37A 0.9500 .
C38 C39 1.406(15) .
C38 H38A 0.9500 .
C39 H39A 0.9500 .

loop_
_geom_torsion_atom_site_label_1
_geom_torsion_atom_site_label_2
_geom_torsion_atom_site_label_3
_geom_torsion_atom_site_label_4
_geom_torsion
_geom_torsion_site_symmetry_1
_geom_torsion_site_symmetry_4
C1 Pd1 O1 Pd1 -175.3(7) . 2
C31 Pd1 O1 Pd1 10(6) . 2
O1 Pd1 O1 Pd1 -1.4(12) 2 2
Cl1 Pd1 O1 Pd1 3.1(7) 2 2
Cl1 Pd1 O1 Pd1 152(6) . 2
C1 Pd1 Cl1 Pd1 -171.1(6) . 2
C31 Pd1 Cl1 Pd1 91(7) . 2
O1 Pd1 Cl1 Pd1 -24(5) . 2
O1 Pd1 Cl1 Pd1 2.6(6) 2 2
Cl1 Pd1 Cl1 Pd1 7.9(11) 2 2
C31 Pd1 C1 N5 51.3(12) . .
O1 Pd1 C1 N5 -127.8(11) . .
O1 Pd1 C1 N5 178(4) 2 .
Cl1 Pd1 C1 N5 69(9) 2 .
Cl1 Pd1 C1 N5 -122.4(12) . .
Pd1 Pd1 C1 N5 -132.1(8) 2 .
C31 Pd1 C1 N2 -124.0(10) . .
O1 Pd1 C1 N2 56.9(12) . .
O1 Pd1 C1 N2 2(5) 2 .
Cl1 Pd1 C1 N2 -106(8) 2 .
Cl1 Pd1 C1 N2 62.3(11) . .
Pd1 Pd1 C1 N2 52.6(13) 2 .
N5 C1 N2 C6 -166.5(10) . .
Pd1 C1 N2 C6 9.7(15) . .
N5 C1 N2 C3 -4.7(13) . .
Pd1 C1 N2 C3 171.5(8) . .
C1 N2 C3 C4 17.5(13) . .
C6 N2 C3 C4 -178.8(9) . .
N2 C3 C4 N5 -21.8(11) . .
N2 C1 N5 C18 -174.9(9) . .
Pd1 C1 N5 C18 9.3(17) . .
N2 C1 N5 C4 -11.3(13) . .
Pd1 C1 N5 C4 173.0(9) . .
C3 C4 N5 C1 21.5(13) . .
C3 C4 N5 C18 -173.5(9) . .
C1 N2 C6 C7 68.2(14) . .
C3 N2 C6 C7 -92.9(11) . .
C1 N2 C6 C11 -117.1(11) . .
C3 N2 C6 C11 81.8(12) . .
C11 C6 C7 C8 -0.5(15) . .
N2 C6 C7 C8 173.9(8) . .
C11 C6 C7 C12 178.3(9) . .
N2 C6 C7 C12 -7.3(14) . .
C6 C7 C8 C9 -1.4(14) . .
C12 C7 C8 C9 179.6(8) . .
C7 C8 C9 C10 2.9(15) . .
C8 C9 C10 C11 -2.4(15) . .
C7 C6 C11 C10 1.1(14) . .
N2 C6 C11 C10 -173.5(8) . .
C7 C6 C11 C15 -176.7(9) . .
N2 C6 C11 C15 8.8(13) . .
C9 C10 C11 C6 0.3(14) . .
C9 C10 C11 C15 178.2(9) . .
C6 C7 C12 C14 -126.3(11) . .
C8 C7 C12 C14 52.5(12) . .
C6 C7 C12 C13 107.7(14) . .
C8 C7 C12 C13 -73.4(14) . .
C6 C11 C15 C17 126.5(10) . .
C10 C11 C15 C17 -51.3(12) . .
C6 C11 C15 C16 -111.1(11) . .
C10 C11 C15 C16 71.1(12) . .
C1 N5 C18 C23 -115.1(11) . .
C4 N5 C18 C23 82.6(11) . .
C1 N5 C18 C19 65.6(12) . .
C4 N5 C18 C19 -96.7(11) . .
C23 C18 C19 C20 0.7(12) . .
N5 C18 C19 C20 -180.0(7) . .
C23 C18 C19 C24 -178.0(8) . .
N5 C18 C19 C24 1.3(13) . .
C18 C19 C20 C21 1.1(13) . .
C24 C19 C20 C21 179.9(9) . .
C19 C20 C21 C22 -1.5(15) . .
C20 C21 C22 C23 0.0(14) . .
C19 C18 C23 C22 -2.2(13) . .
N5 C18 C23 C22 178.5(7) . .
C19 C18 C23 C27 179.0(8) . .
N5 C18 C23 C27 -0.3(12) . .
C21 C22 C23 C18 1.8(13) . .
C21 C22 C23 C27 -179.4(8) . .
C20 C19 C24 C25 -62.7(13) . .
C18 C19 C24 C25 116.0(11) . .
C20 C19 C24 C26 61.7(11) . .
C18 C19 C24 C26 -119.6(11) . .
C18 C23 C27 C29 130.8(9) . .
C22 C23 C27 C29 -48.1(11) . .
C18 C23 C27 C28 -107.7(9) . .
C22 C23 C27 C28 73.4(10) . .
C1 Pd1 C31 C32 -114.6(8) . .
O1 Pd1 C31 C32 60(6) . .
O1 Pd1 C31 C32 71.2(9) 2 .
Cl1 Pd1 C31 C32 67.0(9) 2 .
Cl1 Pd1 C31 C32 -17(7) . .
Pd1 Pd1 C31 C32 68.5(10) 2 .
Pd1 C31 C32 C33 -101.5(10) . .
C31 C32 C33 C34 176.8(10) . .
C32 C33 C34 C39 177.4(11) . .
C32 C33 C34 C35 -3.3(18) . .
C39 C34 C35 C36 0.4(16) . .
C33 C34 C35 C36 -178.8(10) . .
C34 C35 C36 C37 -1.8(16) . .
C35 C36 C37 C38 3.4(17) . .
C36 C37 C38 C39 -3.5(18) . .
C35 C34 C39 C38 -0.5(17) . .
C33 C34 C39 C38 178.8(10) . .
C37 C38 C39 C34 2.1(18) . .
